data_7154218
loop_
_publ_author_name
'Roacho, Robinson I.'
'Metta-Maga\~na, Alejandro'
'Pe\~na-Cabrera, Eduardo'
'Pannell, Keith'

_publ_section_title
;
 Unprecedented one-pot sequential thiolate substitutions under mild
 conditions leading to a red emissive BODIPY dye 3,5,8-tris(PhS)-BODIPY.
;
_journal_issue 4
_journal_name_full 'Organic &amp; biomolecular chemistry'
_journal_page_first 995
_journal_page_last 999
_journal_paper_doi 10.1039/c4ob01892c
_journal_volume 13
_journal_year 2015
_chemical_formula_sum 'C27 H19 B F2 N2 S3'
_chemical_formula_weight 516.43
_chemical_name_systematic
;
 ?
;
_space_group_crystal_system monoclinic
_space_group_IT_number 14
_space_group_name_Hall '-P 2ybc'
_space_group_name_H-M_alt 'P 1 21/c 1'
_symmetry_space_group_name_Hall '-P 2ybc'
_symmetry_space_group_name_H-M 'P 1 21/c 1'
_atom_sites_solution_hydrogens geom
_audit_creation_method SHELXL-2013
_cell_angle_alpha 90
_cell_angle_beta 99.442(6)
_cell_angle_gamma 90
_cell_formula_units_Z 4
_cell_length_a 9.462(3)
_cell_length_b 12.722(4)
_cell_length_c 20.648(6)
_cell_measurement_temperature 296(2)
_cell_volume 2451.8(13)
_computing_structure_refinement 'SHELXL-2013 (Sheldrick, 2013)'
_diffrn_ambient_temperature 296(2)
_diffrn_measured_fraction_theta_full 0.999
_diffrn_measured_fraction_theta_max 0.992
_diffrn_radiation_type MoK\a
_diffrn_radiation_wavelength 0.71073
_diffrn_reflns_av_R_equivalents 0.0338
_diffrn_reflns_av_unetI/netI 0.0280
_diffrn_reflns_Laue_measured_fraction_full 0.999
_diffrn_reflns_Laue_measured_fraction_max 0.992
_diffrn_reflns_limit_h_max 10
_diffrn_reflns_limit_h_min -11
_diffrn_reflns_limit_k_max 15
_diffrn_reflns_limit_k_min -15
_diffrn_reflns_limit_l_max 25
_diffrn_reflns_limit_l_min -25
_diffrn_reflns_number 23599
_diffrn_reflns_point_group_measured_fraction_full 0.999
_diffrn_reflns_point_group_measured_fraction_max 0.992
_diffrn_reflns_theta_full 25.242
_diffrn_reflns_theta_max 25.897
_diffrn_reflns_theta_min 1.887
_exptl_absorpt_coefficient_mu 0.337
_exptl_crystal_density_diffrn 1.399
_exptl_crystal_F_000 1064
_refine_diff_density_max 0.682
_refine_diff_density_min -0.746
_refine_diff_density_rms 0.044
_refine_ls_extinction_method none
_refine_ls_goodness_of_fit_ref 1.164
_refine_ls_hydrogen_treatment constr
_refine_ls_matrix_type full
_refine_ls_number_parameters 316
_refine_ls_number_reflns 4742
_refine_ls_number_restraints 0
_refine_ls_restrained_S_all 1.164
_refine_ls_R_factor_all 0.0858
_refine_ls_R_factor_gt 0.0547
_refine_ls_shift/su_max 0.000
_refine_ls_shift/su_mean 0.000
_refine_ls_structure_factor_coef Fsqd
_refine_ls_weighting_details 'w=1/[\s^2^(Fo^2^)+(0.1000P)^2^+0.2019P] where P=(Fo^2^+2Fc^2^)/3'
_refine_ls_weighting_scheme calc
_refine_ls_wR_factor_gt 0.1616
_refine_ls_wR_factor_ref 0.1857
_reflns_Friedel_coverage 0.000
_reflns_number_gt 3199
_reflns_number_total 4742
_reflns_threshold_expression 'I > 2\s(I)'
_cod_data_source_file c4ob01892c2.cif
_cod_data_source_block 786RRA_0mS
_cod_depositor_comments 'Adding full bibliography for 7154216--7154218.cif.'
_cod_original_cell_volume 2451.7(12)
_cod_database_code 7154218
_shelx_space_group_comment
;
The symmetry employed for this shelxl refinement is uniquely defined
by the following loop, which should always be used as a source of
symmetry information in preference to the above space-group names.
They are only intended as comments.
;
_shelxl_version_number 2013-4

loop_
_space_group_symop_operation_xyz
'x, y, z'
'-x, y+1/2, -z+1/2'
'-x, -y, -z'
'x, -y-1/2, z-1/2'

loop_
_atom_site_label
_atom_site_type_symbol
_atom_site_fract_x
_atom_site_fract_y
_atom_site_fract_z
_atom_site_U_iso_or_equiv
_atom_site_adp_type
_atom_site_occupancy
_atom_site_site_symmetry_order
_atom_site_calc_flag
_atom_site_refinement_flags_posn
_atom_site_refinement_flags_adp
S1 S 0.74790(12) -0.01698(10) 0.18644(5) 0.0997(5) Uani 1 1 d . .
S2 S 0.19952(10) 0.22324(8) 0.13721(5) 0.0727(3) Uani 1 1 d . .
S3 S 0.57706(15) 0.19133(7) -0.10618(5) 0.0933(4) Uani 1 1 d . .
F1 F 0.5609(2) 0.19713(13) 0.16157(8) 0.0644(5) Uani 1 1 d . .
F2 F 0.42634(19) 0.05135(13) 0.13811(9) 0.0621(5) Uani 1 1 d . .
N1 N 0.6197(3) 0.08222(18) 0.07763(12) 0.0547(6) Uani 1 1 d . .
N2 N 0.3974(3) 0.19014(17) 0.05888(11) 0.0491(6) Uani 1 1 d . .
B1 B 0.5006(4) 0.1302(2) 0.11232(17) 0.0500(8) Uani 1 1 d . .
C1 C 0.7296(4) 0.0194(2) 0.10479(16) 0.0621(8) Uani 1 1 d . .
C2 C 0.8184(4) -0.0007(3) 0.05755(17) 0.0677(9) Uani 1 1 d . .
H2 H 0.8991 -0.0435 0.0630 0.081 Uiso 1 1 calc R U
C3 C 0.7641(4) 0.0539(2) 0.00279(17) 0.0664(9) Uani 1 1 d . .
H3 H 0.8032 0.0565 -0.0357 0.080 Uiso 1 1 calc R U
C4 C 0.6395(4) 0.1058(2) 0.01359(15) 0.0564(8) Uani 1 1 d . .
C5 C 0.5429(4) 0.1694(2) -0.02616(15) 0.0608(8) Uani 1 1 d . .
C6 C 0.4207(4) 0.2082(2) -0.00508(14) 0.0550(8) Uani 1 1 d . .
C7 C 0.2998(4) 0.2603(2) -0.03848(16) 0.0639(9) Uani 1 1 d . .
H7 H 0.2864 0.2818 -0.0821 0.077 Uiso 1 1 calc R U
C8 C 0.2052(4) 0.2740(2) 0.00411(16) 0.0615(8) Uani 1 1 d . .
H8 H 0.1162 0.3065 -0.0050 0.074 Uiso 1 1 calc R U
C9 C 0.2678(4) 0.2298(2) 0.06399(15) 0.0544(8) Uani 1 1 d . .
C10 C 0.8996(4) -0.1001(3) 0.19478(15) 0.0603(8) Uani 1 1 d . .
C11 C 1.0340(5) -0.0596(3) 0.1967(2) 0.0897(12) Uani 1 1 d . .
H11 H 1.0459 0.0121 0.1906 0.108 Uiso 1 1 calc R U
C12 C 1.1519(5) -0.1246(6) 0.2076(3) 0.123(2) Uani 1 1 d . .
H12 H 1.2436 -0.0974 0.2090 0.147 Uiso 1 1 calc R U
C13 C 1.1321(8) -0.2297(7) 0.2164(3) 0.131(3) Uani 1 1 d . .
H13 H 1.2113 -0.2740 0.2235 0.157 Uiso 1 1 calc R U
C14 C 0.9998(8) -0.2705(4) 0.2151(2) 0.1095(18) Uani 1 1 d . .
H14 H 0.9883 -0.3422 0.2211 0.131 Uiso 1 1 calc R U
C15 C 0.8815(5) -0.2050(3) 0.20453(16) 0.0756(10) Uani 1 1 d . .
H15 H 0.7901 -0.2323 0.2041 0.091 Uiso 1 1 calc R U
C16 C 0.0596(3) 0.3170(2) 0.12063(15) 0.0564(8) Uani 1 1 d . .
C17 C 0.0889(4) 0.4225(3) 0.11935(18) 0.0715(9) Uani 1 1 d . .
H17 H 0.1834 0.4455 0.1270 0.086 Uiso 1 1 calc R U
C18 C -0.0215(4) 0.4950(3) 0.10675(19) 0.0789(11) Uani 1 1 d . .
H18 H -0.0011 0.5663 0.1044 0.095 Uiso 1 1 calc R U
C19 C -0.1597(4) 0.4617(3) 0.09791(19) 0.0772(10) Uani 1 1 d . .
H19 H -0.2337 0.5104 0.0896 0.093 Uiso 1 1 calc R U
C20 C -0.1906(4) 0.3577(3) 0.10110(19) 0.0800(11) Uani 1 1 d . .
H20 H -0.2855 0.3356 0.0960 0.096 Uiso 1 1 calc R U
C21 C -0.0808(4) 0.2848(3) 0.11189(17) 0.0666(9) Uani 1 1 d . .
H21 H -0.1022 0.2135 0.1132 0.080 Uiso 1 1 calc R U
C22 C 0.5478(3) 0.3272(2) -0.12009(14) 0.0543(7) Uani 1 1 d . .
C23 C 0.4995(4) 0.3567(3) -0.18388(15) 0.0621(8) Uani 1 1 d . .
H23 H 0.4787 0.3059 -0.2165 0.075 Uiso 1 1 calc R U
C24 C 0.4820(4) 0.4618(3) -0.19934(18) 0.0745(10) Uani 1 1 d . .
H24 H 0.4513 0.4818 -0.2427 0.089 Uiso 1 1 calc R U
C25 C 0.5092(4) 0.5363(3) -0.1519(2) 0.0760(11) Uani 1 1 d . .
H25 H 0.4952 0.6069 -0.1627 0.091 Uiso 1 1 calc R U
C26 C 0.5569(4) 0.5078(3) -0.08848(19) 0.0698(9) Uani 1 1 d . .
H26 H 0.5739 0.5589 -0.0560 0.084 Uiso 1 1 calc R U
C27 C 0.5801(4) 0.4037(3) -0.07245(16) 0.0646(9) Uani 1 1 d . .
H27 H 0.6176 0.3847 -0.0296 0.078 Uiso 1 1 calc R U

loop_
_atom_site_aniso_label
_atom_site_aniso_U_11
_atom_site_aniso_U_22
_atom_site_aniso_U_33
_atom_site_aniso_U_23
_atom_site_aniso_U_13
_atom_site_aniso_U_12
S1 0.0901(8) 0.1404(10) 0.0769(7) 0.0391(7) 0.0385(6) 0.0607(7)
S2 0.0689(6) 0.0888(6) 0.0659(6) 0.0317(5) 0.0272(5) 0.0280(5)
S3 0.1743(12) 0.0598(5) 0.0598(6) 0.0067(4) 0.0606(7) 0.0266(6)
F1 0.0747(12) 0.0635(10) 0.0536(11) -0.0082(8) 0.0061(9) 0.0120(9)
F2 0.0698(12) 0.0558(9) 0.0656(11) 0.0197(8) 0.0257(9) 0.0121(8)
N1 0.0643(16) 0.0519(13) 0.0515(15) 0.0041(11) 0.0201(12) 0.0080(12)
N2 0.0622(16) 0.0446(12) 0.0424(14) 0.0037(10) 0.0144(11) 0.0068(11)
B1 0.056(2) 0.0475(16) 0.049(2) 0.0073(15) 0.0159(16) 0.0091(15)
C1 0.063(2) 0.0591(17) 0.068(2) 0.0055(15) 0.0221(17) 0.0135(15)
C2 0.068(2) 0.0669(19) 0.074(2) -0.0022(17) 0.0280(18) 0.0126(17)
C3 0.085(2) 0.0593(18) 0.063(2) -0.0036(16) 0.0354(18) 0.0080(17)
C4 0.073(2) 0.0485(15) 0.0532(19) -0.0020(13) 0.0266(16) 0.0043(15)
C5 0.098(3) 0.0434(14) 0.0462(18) 0.0031(13) 0.0274(17) 0.0095(16)
C6 0.082(2) 0.0447(14) 0.0405(16) 0.0041(12) 0.0164(15) 0.0066(15)
C7 0.096(3) 0.0529(16) 0.0414(17) 0.0059(13) 0.0069(17) 0.0110(17)
C8 0.075(2) 0.0556(17) 0.0524(19) 0.0100(14) 0.0069(17) 0.0133(16)
C9 0.064(2) 0.0504(15) 0.0490(18) 0.0104(13) 0.0104(15) 0.0079(14)
C10 0.057(2) 0.073(2) 0.0508(19) 0.0018(15) 0.0074(15) 0.0156(16)
C11 0.081(3) 0.092(3) 0.097(3) -0.031(2) 0.019(2) -0.005(2)
C12 0.057(3) 0.199(6) 0.110(4) -0.058(4) 0.007(2) 0.014(4)
C13 0.118(5) 0.196(7) 0.074(3) -0.006(4) 0.005(3) 0.089(5)
C14 0.174(6) 0.090(3) 0.066(3) 0.013(2) 0.027(3) 0.061(4)
C15 0.093(3) 0.087(2) 0.046(2) 0.0053(17) 0.0090(19) 0.000(2)
C16 0.058(2) 0.0650(18) 0.0492(18) 0.0116(14) 0.0158(15) 0.0098(15)
C17 0.057(2) 0.074(2) 0.084(3) 0.0048(18) 0.0139(18) -0.0028(18)
C18 0.082(3) 0.064(2) 0.094(3) 0.0044(19) 0.022(2) 0.0069(19)
C19 0.066(2) 0.075(2) 0.092(3) 0.013(2) 0.016(2) 0.0198(19)
C20 0.055(2) 0.087(3) 0.097(3) 0.018(2) 0.0115(19) 0.0048(19)
C21 0.063(2) 0.0606(18) 0.076(2) 0.0106(16) 0.0113(18) 0.0001(16)
C22 0.069(2) 0.0574(16) 0.0415(17) 0.0028(13) 0.0225(14) 0.0040(15)
C23 0.067(2) 0.075(2) 0.0473(19) -0.0011(16) 0.0196(15) 0.0017(17)
C24 0.076(2) 0.092(3) 0.058(2) 0.025(2) 0.0198(18) 0.022(2)
C25 0.082(3) 0.063(2) 0.093(3) 0.021(2) 0.045(2) 0.0123(18)
C26 0.078(2) 0.0619(19) 0.076(2) -0.0086(18) 0.0305(19) -0.0161(17)
C27 0.080(2) 0.070(2) 0.0438(18) -0.0016(15) 0.0121(16) -0.0004(17)

loop_
_atom_type_symbol
_atom_type_description
_atom_type_scat_dispersion_real
_atom_type_scat_dispersion_imag
_atom_type_scat_source
C C 0.0033 0.0016 'International Tables Vol C Tables 4.2.6.8 and 6.1.1.4'
H H 0.0000 0.0000 'International Tables Vol C Tables 4.2.6.8 and 6.1.1.4'
B B 0.0013 0.0007 'International Tables Vol C Tables 4.2.6.8 and 6.1.1.4'
F F 0.0171 0.0103 'International Tables Vol C Tables 4.2.6.8 and 6.1.1.4'
S S 0.1246 0.1234 'International Tables Vol C Tables 4.2.6.8 and 6.1.1.4'
N N 0.0061 0.0033 'International Tables Vol C Tables 4.2.6.8 and 6.1.1.4'

loop_
_geom_angle_atom_site_label_1
_geom_angle_atom_site_label_2
_geom_angle_atom_site_label_3
_geom_angle
C1 S1 C10 101.81(15)
C9 S2 C16 99.91(14)
C5 S3 C22 105.08(13)
C1 N1 C4 107.8(2)
C1 N1 B1 127.2(3)
C4 N1 B1 124.8(2)
C9 N2 C6 107.5(2)
C9 N2 B1 127.2(2)
C6 N2 B1 125.2(3)
F1 B1 F2 109.9(3)
F1 B1 N2 111.0(2)
F2 B1 N2 109.3(3)
F1 B1 N1 109.8(3)
F2 B1 N1 110.2(2)
N2 B1 N1 106.6(2)
N1 C1 C2 108.9(3)
N1 C1 S1 120.5(2)
C2 C1 S1 130.5(3)
C3 C2 C1 107.3(3)
C3 C2 H2 126.4
C1 C2 H2 126.4
C2 C3 C4 108.8(3)
C2 C3 H3 125.6
C4 C3 H3 125.6
C5 C4 N1 120.6(3)
C5 C4 C3 132.2(3)
N1 C4 C3 107.2(3)
C4 C5 C6 121.6(3)
C4 C5 S3 116.4(2)
C6 C5 S3 121.9(2)
C5 C6 N2 120.5(3)
C5 C6 C7 131.8(3)
N2 C6 C7 107.5(3)
C8 C7 C6 108.2(3)
C8 C7 H7 125.9
C6 C7 H7 125.9
C7 C8 C9 106.9(3)
C7 C8 H8 126.5
C9 C8 H8 126.5
N2 C9 C8 109.9(3)
N2 C9 S2 121.5(2)
C8 C9 S2 128.6(3)
C15 C10 C11 120.2(3)
C15 C10 S1 118.6(3)
C11 C10 S1 120.9(3)
C10 C11 C12 120.2(5)
C10 C11 H11 119.9
C12 C11 H11 119.9
C13 C12 C11 119.0(5)
C13 C12 H12 120.5
C11 C12 H12 120.5
C14 C13 C12 121.3(5)
C14 C13 H13 119.3
C12 C13 H13 119.3
C13 C14 C15 119.7(5)
C13 C14 H14 120.2
C15 C14 H14 120.2
C10 C15 C14 119.6(4)
C10 C15 H15 120.2
C14 C15 H15 120.2
C17 C16 C21 118.9(3)
C17 C16 S2 121.0(3)
C21 C16 S2 120.0(2)
C16 C17 C18 120.4(3)
C16 C17 H17 119.8
C18 C17 H17 119.8
C19 C18 C17 119.8(3)
C19 C18 H18 120.1
C17 C18 H18 120.1
C18 C19 C20 120.6(3)
C18 C19 H19 119.7
C20 C19 H19 119.7
C19 C20 C21 119.9(4)
C19 C20 H20 120.1
C21 C20 H20 120.1
C16 C21 C20 120.4(3)
C16 C21 H21 119.8
C20 C21 H21 119.8
C23 C22 C27 119.4(3)
C23 C22 S3 116.2(2)
C27 C22 S3 124.2(2)
C22 C23 C24 119.7(3)
C22 C23 H23 120.2
C24 C23 H23 120.2
C25 C24 C23 120.6(3)
C25 C24 H24 119.7
C23 C24 H24 119.7
C24 C25 C26 120.1(3)
C24 C25 H25 119.9
C26 C25 H25 119.9
C25 C26 C27 120.2(3)
C25 C26 H26 119.9
C27 C26 H26 119.9
C26 C27 C22 119.9(3)
C26 C27 H27 120.0
C22 C27 H27 120.0

loop_
_geom_bond_atom_site_label_1
_geom_bond_atom_site_label_2
_geom_bond_distance
S1 C1 1.729(3)
S1 C10 1.768(3)
S2 C9 1.741(3)
S2 C16 1.773(3)
S3 C5 1.757(3)
S3 C22 1.767(3)
F1 B1 1.376(4)
F2 B1 1.381(4)
N1 C1 1.357(4)
N1 C4 1.398(4)
N1 B1 1.556(4)
N2 C9 1.345(4)
N2 C6 1.393(4)
N2 B1 1.549(4)
C1 C2 1.411(4)
C2 C3 1.354(5)
C2 H2 0.9300
C3 C4 1.402(4)
C3 H3 0.9300
C4 C5 1.384(4)
C5 C6 1.390(5)
C6 C7 1.402(5)
C7 C8 1.365(5)
C7 H7 0.9300
C8 C9 1.398(4)
C8 H8 0.9300
C10 C15 1.365(5)
C10 C11 1.367(5)
C11 C12 1.378(7)
C11 H11 0.9300
C12 C13 1.366(9)
C12 H12 0.9300
C13 C14 1.351(8)
C13 H13 0.9300
C14 C15 1.384(6)
C14 H14 0.9300
C15 H15 0.9300
C16 C17 1.372(5)
C16 C21 1.374(5)
C17 C18 1.386(5)
C17 H17 0.9300
C18 C19 1.358(5)
C18 H18 0.9300
C19 C20 1.359(5)
C19 H19 0.9300
C20 C21 1.383(5)
C20 H20 0.9300
C21 H21 0.9300
C22 C23 1.374(4)
C22 C27 1.382(4)
C23 C24 1.378(5)
C23 H23 0.9300
C24 C25 1.358(5)
C24 H24 0.9300
C25 C26 1.362(5)
C25 H25 0.9300
C26 C27 1.374(5)
C26 H26 0.9300
C27 H27 0.9300

loop_
_geom_torsion_atom_site_label_1
_geom_torsion_atom_site_label_2
_geom_torsion_atom_site_label_3
_geom_torsion_atom_site_label_4
_geom_torsion
C9 N2 B1 F1 -71.7(4)
C6 N2 B1 F1 111.6(3)
C9 N2 B1 F2 49.7(4)
C6 N2 B1 F2 -127.0(3)
C9 N2 B1 N1 168.8(3)
C6 N2 B1 N1 -7.9(4)
C1 N1 B1 F1 62.8(4)
C4 N1 B1 F1 -110.4(3)
C1 N1 B1 F2 -58.4(4)
C4 N1 B1 F2 128.4(3)
C1 N1 B1 N2 -176.9(3)
C4 N1 B1 N2 9.9(4)
C4 N1 C1 C2 -1.9(4)
B1 N1 C1 C2 -176.1(3)
C4 N1 C1 S1 174.8(2)
B1 N1 C1 S1 0.7(4)
C10 S1 C1 N1 177.9(3)
C10 S1 C1 C2 -6.2(4)
N1 C1 C2 C3 2.4(4)
S1 C1 C2 C3 -173.9(3)
C1 C2 C3 C4 -1.9(4)
C1 N1 C4 C5 -179.9(3)
B1 N1 C4 C5 -5.5(5)
C1 N1 C4 C3 0.7(3)
B1 N1 C4 C3 175.1(3)
C2 C3 C4 C5 -178.5(4)
C2 C3 C4 N1 0.8(4)
N1 C4 C5 C6 -2.7(5)
C3 C4 C5 C6 176.5(3)
N1 C4 C5 S3 -178.8(2)
C3 C4 C5 S3 0.4(5)
C22 S3 C5 C4 -136.1(3)
C22 S3 C5 C6 47.8(3)
C4 C5 C6 N2 4.7(5)
S3 C5 C6 N2 -179.4(2)
C4 C5 C6 C7 -169.8(3)
S3 C5 C6 C7 6.1(5)
C9 N2 C6 C5 -175.7(3)
B1 N2 C6 C5 1.5(4)
C9 N2 C6 C7 0.0(3)
B1 N2 C6 C7 177.2(3)
C5 C6 C7 C8 175.2(3)
N2 C6 C7 C8 0.2(4)
C6 C7 C8 C9 -0.2(4)
C6 N2 C9 C8 -0.1(3)
B1 N2 C9 C8 -177.3(3)
C6 N2 C9 S2 -179.7(2)
B1 N2 C9 S2 3.1(4)
C7 C8 C9 N2 0.2(4)
C7 C8 C9 S2 179.7(3)
C16 S2 C9 N2 164.2(3)
C16 S2 C9 C8 -15.3(3)
C1 S1 C10 C15 -111.3(3)
C1 S1 C10 C11 73.8(3)
C15 C10 C11 C12 0.9(6)
S1 C10 C11 C12 175.6(3)
C10 C11 C12 C13 0.0(7)
C11 C12 C13 C14 -0.4(8)
C12 C13 C14 C15 0.0(8)
C11 C10 C15 C14 -1.3(5)
S1 C10 C15 C14 -176.2(3)
C13 C14 C15 C10 0.9(6)
C9 S2 C16 C17 -72.3(3)
C9 S2 C16 C21 110.8(3)
C21 C16 C17 C18 -2.6(5)
S2 C16 C17 C18 -179.6(3)
C16 C17 C18 C19 2.3(6)
C17 C18 C19 C20 -0.2(6)
C18 C19 C20 C21 -1.6(6)
C17 C16 C21 C20 0.9(5)
S2 C16 C21 C20 177.8(3)
C19 C20 C21 C16 1.2(6)
C5 S3 C22 C23 -149.5(3)
C5 S3 C22 C27 35.4(3)
C27 C22 C23 C24 -0.9(5)
S3 C22 C23 C24 -176.3(3)
C22 C23 C24 C25 -1.4(5)
C23 C24 C25 C26 1.3(6)
C24 C25 C26 C27 1.1(6)
C25 C26 C27 C22 -3.4(5)
C23 C22 C27 C26 3.3(5)
S3 C22 C27 C26 178.2(3)
